data_7027879
loop_
_publ_author_name
'Mao, Hongyan'
'Zhang, Changzheng'
'Li, Gang'
'Zhang, Hongyun'
'Hou, Hongwei'
'Li, Linke'
'Wu, Qingan'
'Zhu, Yu'
'Wang, Enbo'

_publ_section_title
;
 New types of the flexible self-assembled metal?organic coordination
 polymers constructed by aliphatic dicarboxylates and rigid bidentate
 nitrogen ligands
;
_journal_issue 22
_journal_name_full 'Dalton Transactions'
_journal_page_first 3918
_journal_page_last 3925
_journal_paper_doi 10.1039/b410235e
_journal_year 2004
_chemical_formula_sum 'C5 H6 Cd N O5'
_chemical_formula_weight 272.51
_chemical_name_systematic
;
?
;
_space_group_IT_number 14
_symmetry_cell_setting monoclinic
_symmetry_space_group_name_Hall '-P 2yn'
_symmetry_space_group_name_H-M 'P 1 21/n 1'
_atom_sites_solution_hydrogens geom
_atom_sites_solution_primary direct
_atom_sites_solution_secondary difmap
_audit_creation_method SHELXL-97
_cell_angle_alpha 90.00
_cell_angle_beta 92.55(3)
_cell_angle_gamma 90.00
_cell_formula_units_Z 4
_cell_length_a 7.0701(14)
_cell_length_b 14.165(3)
_cell_length_c 7.6942(15)
_cell_measurement_reflns_used 210
_cell_measurement_temperature 293(2)
_cell_measurement_theta_max 25.2
_cell_measurement_theta_min 2
_cell_volume 769.8(3)
_computing_cell_refinement raxis
_computing_data_collection raxis
_computing_data_reduction raxis
_computing_molecular_graphics texsan
_computing_publication_material texsan
_computing_structure_refinement 'SHELXL-97 (Sheldrick, 1997)'
_computing_structure_solution 'SHELXS-97 (Sheldrick, 1990)'
_diffrn_ambient_temperature 293(2)
_diffrn_measured_fraction_theta_full 0.947
_diffrn_measured_fraction_theta_max 0.947
_diffrn_measurement_device_type R-AXIS-IV
_diffrn_measurement_method 'Oscillation  frames'
_diffrn_radiation_monochromator graphite
_diffrn_radiation_source 'fine-focus sealed tube'
_diffrn_radiation_type MoK\a
_diffrn_radiation_wavelength 0.71073
_diffrn_reflns_av_R_equivalents 0.0425
_diffrn_reflns_av_sigmaI/netI 0.0402
_diffrn_reflns_limit_h_max 9
_diffrn_reflns_limit_h_min 0
_diffrn_reflns_limit_k_max 18
_diffrn_reflns_limit_k_min -18
_diffrn_reflns_limit_l_max 9
_diffrn_reflns_limit_l_min -9
_diffrn_reflns_number 2974
_diffrn_reflns_theta_full 27.60
_diffrn_reflns_theta_max 27.60
_diffrn_reflns_theta_min 2.88
_exptl_absorpt_coefficient_mu 2.818
_exptl_absorpt_correction_T_max 0.6309
_exptl_absorpt_correction_T_min 0.5059
_exptl_absorpt_correction_type none
_exptl_crystal_colour colorless
_exptl_crystal_density_diffrn 2.351
_exptl_crystal_density_method 'not measured'
_exptl_crystal_description block
_exptl_crystal_F_000 524
_exptl_crystal_size_max 0.28
_exptl_crystal_size_mid 0.20
_exptl_crystal_size_min 0.18
_refine_diff_density_max 0.730
_refine_diff_density_min -0.942
_refine_diff_density_rms 0.171
_refine_ls_extinction_coef 0.043(3)
_refine_ls_extinction_expression Fc^*^=kFc[1+0.001xFc^2^\l^3^/sin(2\q)]^-1/4^
_refine_ls_extinction_method SHELXL
_refine_ls_goodness_of_fit_ref 1.140
_refine_ls_hydrogen_treatment mixed
_refine_ls_matrix_type full
_refine_ls_number_parameters 118
_refine_ls_number_reflns 1686
_refine_ls_number_restraints 1
_refine_ls_restrained_S_all 1.140
_refine_ls_R_factor_all 0.0411
_refine_ls_R_factor_gt 0.0374
_refine_ls_shift/su_max 0.001
_refine_ls_shift/su_mean 0.000
_refine_ls_structure_factor_coef Fsqd
_refine_ls_weighting_details 'calc w=1/[\s^2^(Fo^2^)+(0.0560P)^2^+1.4180P] where P=(Fo^2^+2Fc^2^)/3'
_refine_ls_weighting_scheme calc
_refine_ls_wR_factor_gt 0.1017
_refine_ls_wR_factor_ref 0.1034
_reflns_number_gt 1622
_reflns_number_total 1686
_reflns_threshold_expression >2sigma(I)
_cod_data_source_file b410235esup1.cif
_cod_data_source_block p21n
_cod_depositor_comments
;
The following automatic conversions were performed:

'_symmetry_cell_setting' value 'Monoclinic' changed to 'monoclinic'
according to /home/saulius/struct/CIF-dictionaries/cif_core.dic
dictionary named 'cif_core.dic' version 2.4.2 from
2011-04-26.

'_exptl_absorpt_correction_type' value 'None' changed to
'none' according to
/home/saulius/struct/CIF-dictionaries/cif_core.dic dictionary named
'cif_core.dic' version 2.4.2 from 2011-04-26.

Automatic conversion script
Id: cif_fix_values 1891 2012-01-12 08:04:46Z andrius 
;
_cod_original_sg_symbol_H-M P2(1)/n
_cod_database_code 7027879

loop_
_symmetry_equiv_pos_as_xyz
'x, y, z'
'-x+1/2, y+1/2, -z+1/2'
'-x, -y, -z'
'x-1/2, -y-1/2, z-1/2'

loop_
_atom_site_label
_atom_site_type_symbol
_atom_site_fract_x
_atom_site_fract_y
_atom_site_fract_z
_atom_site_U_iso_or_equiv
_atom_site_adp_type
_atom_site_occupancy
_atom_site_symmetry_multiplicity
_atom_site_calc_flag
_atom_site_refinement_flags
Cd1 Cd 0.11772(4) 0.81477(2) 0.41371(4) 0.02890(19) Uani 1 1 d .
N1 N 0.3580(5) 0.9339(3) 0.4644(5) 0.0332(8) Uani 1 1 d .
C1 C 0.3726(6) 0.6505(3) 0.5759(5) 0.0264(8) Uani 1 1 d .
C2 C 0.3232(6) 0.5994(3) 0.4052(5) 0.0287(8) Uani 1 1 d .
H2A H 0.1888 0.5853 0.3990 0.034 Uiso 1 1 calc R
H2B H 0.3911 0.5399 0.4039 0.034 Uiso 1 1 calc R
C3 C 0.3723(6) 0.6573(3) 0.2448(5) 0.0278(8) Uani 1 1 d .
C4 C 0.5159(7) 0.9353(4) 0.3780(7) 0.0417(11) Uani 1 1 d D
C5 C 0.3430(8) 0.9993(4) 0.5873(7) 0.0403(11) Uani 1 1 d .
O1 O 0.2900(6) 0.7258(3) 0.6094(4) 0.0434(9) Uani 1 1 d .
O2 O 0.4907(5) 0.6123(2) 0.6785(4) 0.0364(7) Uani 1 1 d .
O3 O 0.3030(6) 0.7380(3) 0.2248(4) 0.0425(9) Uani 1 1 d .
O4 O 0.4776(5) 0.6179(2) 0.1397(4) 0.0389(8) Uani 1 1 d .
O5 O -0.1021(6) 0.6900(2) 0.4129(5) 0.0412(9) Uani 1 1 d .
H5A H 0.235(9) 1.004(5) 0.642(8) 0.045(16) Uiso 1 1 d .
H4A H 0.519(11) 0.883(4) 0.299(8) 0.07(2) Uiso 1 1 d D

loop_
_atom_site_aniso_label
_atom_site_aniso_U_11
_atom_site_aniso_U_22
_atom_site_aniso_U_33
_atom_site_aniso_U_23
_atom_site_aniso_U_13
_atom_site_aniso_U_12
Cd1 0.0326(3) 0.0295(2) 0.0247(3) 0.00062(10) 0.00275(13) 0.00187(11)
N1 0.0314(18) 0.0312(19) 0.0371(19) 0.0004(16) 0.0034(14) -0.0010(15)
C1 0.031(2) 0.028(2) 0.0196(18) 0.0026(15) 0.0022(15) -0.0001(16)
C2 0.036(2) 0.029(2) 0.0211(18) -0.0012(15) 0.0034(14) -0.0027(17)
C3 0.0280(19) 0.035(2) 0.0204(17) -0.0044(17) 0.0020(14) -0.0011(17)
C4 0.040(2) 0.039(2) 0.047(3) -0.014(2) 0.011(2) -0.009(2)
C5 0.033(2) 0.042(3) 0.047(3) -0.012(2) 0.0111(19) -0.005(2)
O1 0.061(2) 0.0391(19) 0.0289(16) -0.0060(15) -0.0112(15) 0.0173(17)
O2 0.0455(18) 0.0336(16) 0.0290(15) -0.0037(13) -0.0104(13) 0.0058(14)
O3 0.058(2) 0.0384(19) 0.0322(16) 0.0082(14) 0.0158(15) 0.0175(16)
O4 0.0468(19) 0.0352(17) 0.0360(17) 0.0023(14) 0.0173(14) 0.0073(15)
O5 0.043(2) 0.047(2) 0.0340(18) -0.0012(14) 0.0008(15) -0.0047(15)

loop_
_atom_type_symbol
_atom_type_description
_atom_type_scat_dispersion_real
_atom_type_scat_dispersion_imag
_atom_type_scat_source
C C 0.0033 0.0016 'International Tables Vol C Tables 4.2.6.8 and 6.1.1.4'
H H 0.0000 0.0000 'International Tables Vol C Tables 4.2.6.8 and 6.1.1.4'
N N 0.0061 0.0033 'International Tables Vol C Tables 4.2.6.8 and 6.1.1.4'
O O 0.0106 0.0060 'International Tables Vol C Tables 4.2.6.8 and 6.1.1.4'
Cd Cd -0.8075 1.2024 'International Tables Vol C Tables 4.2.6.8 and 6.1.1.4'

loop_
_geom_angle_atom_site_label_1
_geom_angle_atom_site_label_2
_geom_angle_atom_site_label_3
_geom_angle
_geom_angle_site_symmetry_1
_geom_angle_site_symmetry_3
O2 Cd1 O4 104.75(14) 4_575 4_576
O2 Cd1 O1 167.18(14) 4_575 .
O4 Cd1 O1 87.98(13) 4_576 .
O2 Cd1 O3 85.73(13) 4_575 .
O4 Cd1 O3 168.89(14) 4_576 .
O1 Cd1 O3 81.47(13) . .
O2 Cd1 O5 95.93(13) 4_575 .
O4 Cd1 O5 90.40(13) 4_576 .
O1 Cd1 O5 85.41(15) . .
O3 Cd1 O5 92.21(14) . .
O2 Cd1 N1 93.56(13) 4_575 .
O4 Cd1 N1 84.82(13) 4_576 .
O1 Cd1 N1 85.88(15) . .
O3 Cd1 N1 90.92(14) . .
O5 Cd1 N1 170.20(13) . .
C4 N1 C5 116.2(4) . .
C4 N1 Cd1 122.2(3) . .
C5 N1 Cd1 121.6(3) . .
O2 C1 O1 123.1(4) . .
O2 C1 C2 117.4(4) . .
O1 C1 C2 119.4(4) . .
C1 C2 C3 112.7(4) . .
O3 C3 O4 124.6(4) . .
O3 C3 C2 119.1(4) . .
O4 C3 C2 116.2(4) . .
N1 C4 C5 122.1(5) . 3_676
N1 C5 C4 121.7(5) . 3_676
C1 O1 Cd1 125.3(3) . .
C1 O2 Cd1 123.0(3) . 4_676
C3 O3 Cd1 126.2(3) . .
C3 O4 Cd1 127.1(3) . 4_675

loop_
_geom_bond_atom_site_label_1
_geom_bond_atom_site_label_2
_geom_bond_distance
_geom_bond_site_symmetry_2
Cd1 O2 2.237(3) 4_575
Cd1 O4 2.251(3) 4_576
Cd1 O1 2.275(3) .
Cd1 O3 2.276(3) .
Cd1 O5 2.353(4) .
Cd1 N1 2.413(4) .
N1 C4 1.325(6) .
N1 C5 1.332(6) .
C1 O2 1.247(5) .
C1 O1 1.249(6) .
C1 C2 1.527(6) .
C2 C3 1.535(6) .
C3 O3 1.251(6) .
C3 O4 1.255(5) .
C4 C5 1.379(7) 3_676
C5 C4 1.379(7) 3_676
O2 Cd1 2.237(3) 4_676
O4 Cd1 2.251(3) 4_675

loop_
_geom_torsion_atom_site_label_1
_geom_torsion_atom_site_label_2
_geom_torsion_atom_site_label_3
_geom_torsion_atom_site_label_4
_geom_torsion
_geom_torsion_site_symmetry_1
_geom_torsion_site_symmetry_4
O2 Cd1 N1 C4 -81.2(4) 4_575 .
O4 Cd1 N1 C4 174.3(4) 4_576 .
O1 Cd1 N1 C4 85.9(4) . .
O3 Cd1 N1 C4 4.5(4) . .
O2 Cd1 N1 C5 102.2(4) 4_575 .
O4 Cd1 N1 C5 -2.4(4) 4_576 .
O1 Cd1 N1 C5 -90.7(4) . .
O3 Cd1 N1 C5 -172.1(4) . .
O2 C1 C2 C3 -118.8(4) . .
O1 C1 C2 C3 63.7(5) . .
C1 C2 C3 O3 -56.7(5) . .
C1 C2 C3 O4 125.0(4) . .
C5 N1 C4 C5 -0.2(9) . 3_676
Cd1 N1 C4 C5 -176.9(4) . 3_676
C4 N1 C5 C4 0.2(9) . 3_676
Cd1 N1 C5 C4 177.0(4) . 3_676
O2 C1 O1 Cd1 167.5(3) . .
C2 C1 O1 Cd1 -15.0(6) . .
O2 Cd1 O1 C1 -26.7(9) 4_575 .
O4 Cd1 O1 C1 160.4(4) 4_576 .
O3 Cd1 O1 C1 -23.1(4) . .
O5 Cd1 O1 C1 69.8(4) . .
N1 Cd1 O1 C1 -114.7(4) . .
O1 C1 O2 Cd1 -12.7(6) . 4_676
C2 C1 O2 Cd1 169.8(3) . 4_676
O4 C3 O3 Cd1 -178.3(3) . .
C2 C3 O3 Cd1 3.6(6) . .
O2 Cd1 O3 C3 -151.5(4) 4_575 .
O4 Cd1 O3 C3 47.7(9) 4_576 .
O1 Cd1 O3 C3 29.3(4) . .
O5 Cd1 O3 C3 -55.7(4) . .
N1 Cd1 O3 C3 115.0(4) . .
O3 C3 O4 Cd1 12.0(7) . 4_675
C2 C3 O4 Cd1 -169.8(3) . 4_675
